data_7017014
loop_
_publ_author_name
'Tong, Lok H.'
'Pengo, Paolo'
'Clegg, William'
'Lowe, John P.'
'Raithby, Paul R.'
'Sanders, Jeremy K. M.'
'Pascu, Sofia I.'

_publ_section_title
;
 Complexes of aryl-substituted porphyrins and naphthalenediimide (NDI):
 investigations by synchrotron X-ray diffraction and NMR spectroscopy.
;
_journal_issue 41
_journal_name_full 'Dalton transactions (Cambridge, England : 2003)'
_journal_page_first 10833
_journal_page_last 10842
_journal_paper_doi 10.1039/c1dt10880h
_journal_volume 40
_journal_year 2011
_chemical_formula_moiety 'C64 H84 N4 O4 Zn1'
_chemical_formula_sum 'C64 H84 N4 O4 Zn'
_chemical_formula_weight 1038.78
_space_group_IT_number 2
_symmetry_cell_setting triclinic
_symmetry_space_group_name_Hall '-P 1'
_symmetry_space_group_name_H-M 'P -1'
_atom_sites_solution_hydrogens geom
_atom_sites_solution_primary direct
_audit_creation_date 05-05-16
_audit_creation_method CRYSTALS_ver_12.80
_cell_angle_alpha 76.6654(11)
_cell_angle_beta 85.1757(11)
_cell_angle_gamma 79.9850(16)
_cell_formula_units_Z 1
_cell_length_a 8.2430(2)
_cell_length_b 13.0858(3)
_cell_length_c 13.5204(4)
_cell_measurement_reflns_used 10184
_cell_measurement_temperature 180
_cell_measurement_theta_max 25
_cell_measurement_theta_min 3
_cell_volume 1395.98(6)
_computing_cell_refinement 'DENZO/SCALEPACK (Otwinowski & Minor, 1997)'
_computing_data_collection 'Nonius (1997-2001). COLLECT.'
_computing_data_reduction 'DENZO/SCALEPACK (Otwinowski & Minor, 1997)'
_computing_molecular_graphics 'CAMERON (Watkin et al., 1996)'
_computing_publication_material 'CRYSTALS (Betteridge et al., 2003)'
_computing_structure_refinement 'CRYSTALS (Betteridge et al., 2003)'
_computing_structure_solution 'SIR92 (Altomare et al., 1994)'
_diffrn_ambient_temperature 180
_diffrn_measured_fraction_theta_full 0.996
_diffrn_measured_fraction_theta_max 0.993
_diffrn_measurement_device_type 'Nonius Kappa CCD'
_diffrn_measurement_method \w
_diffrn_radiation_monochromator graphite
_diffrn_radiation_type 'Mo K\a'
_diffrn_radiation_wavelength 0.71073
_diffrn_reflns_av_R_equivalents 0.049
_diffrn_reflns_limit_h_max 9
_diffrn_reflns_limit_h_min -8
_diffrn_reflns_limit_k_max 15
_diffrn_reflns_limit_k_min -15
_diffrn_reflns_limit_l_max 16
_diffrn_reflns_limit_l_min -15
_diffrn_reflns_number 12448
_diffrn_reflns_theta_full 25.000
_diffrn_reflns_theta_max 25.312
_diffrn_reflns_theta_min 2.929
_diffrn_standards_number 0
_exptl_absorpt_coefficient_mu 0.491
_exptl_absorpt_correction_T_max 0.95
_exptl_absorpt_correction_T_min 0.95
_exptl_absorpt_correction_type multi-scan
_exptl_absorpt_process_details 'DENZO/SCALEPACK (Otwinowski & Minor, 1997)'
_exptl_crystal_colour red
_exptl_crystal_density_diffrn 1.236
_exptl_crystal_description plate
_exptl_crystal_F_000 558
_exptl_crystal_size_max 0.20
_exptl_crystal_size_mid 0.10
_exptl_crystal_size_min 0.10
_refine_diff_density_max 1.04
_refine_diff_density_min -0.49
_refine_ls_extinction_method None
_refine_ls_goodness_of_fit_ref 1.0937
_refine_ls_hydrogen_treatment noref
_refine_ls_matrix_type full
_refine_ls_number_parameters 331
_refine_ls_number_reflns 4025
_refine_ls_number_restraints 0
_refine_ls_R_factor_all 0.0574
_refine_ls_R_factor_gt 0.0439
_refine_ls_shift/su_max 0.000278
_refine_ls_structure_factor_coef F
_refine_ls_weighting_details
;
Method, part 1, Chebychev polynomial, (Watkin, 1994, Prince, 1982)
[weight] = 1.0/[A~0~*T~0~(x)+A~1~*T~1~(x) ... +A~n-1~]*T~n-1~(x)]
where A~i~ are the Chebychev coefficients listed below and x= Fcalc/Fmax
Method = Robust Weighting (Prince, 1982)
W = [weight] * [1-(deltaF/6*sigmaF)^2^]^2^
A~i~ are:
1.82 0.683 1.47
;
_refine_ls_weighting_scheme calc
_refine_ls_wR_factor_all 0.0573
_refine_ls_wR_factor_gt 0.0522
_refine_ls_wR_factor_ref 0.0522
_reflns_limit_h_max 9
_reflns_limit_h_min -9
_reflns_limit_k_max 15
_reflns_limit_k_min -15
_reflns_limit_l_max 16
_reflns_limit_l_min 0
_reflns_number_gt 4025
_reflns_number_total 5049
_reflns_threshold_expression I>3.00u(I)
_oxford_diffrn_Wilson_B_factor 0.00
_oxford_diffrn_Wilson_scale 0.00
_oxford_refine_ls_scale 0.7051(16)
_oxford_structure_analysis_title '5161911 Compound X'
_cod_data_source_file c1dt10880h.txt
_cod_data_source_block js0510c
_cod_depositor_comments
;
The following automatic conversions were performed:

'_symmetry_cell_setting' value 'Triclinic' changed to 'triclinic'
according to /home/saulius/struct/CIF-dictionaries/cif_core.dic
dictionary named 'cif_core.dic' version 2.4.1 from 2010-06-29.

Automatic conversion script
Id: cif_fix_values 1715 2011-07-08 13:25:40Z adriana 
;
_cod_original_sg_symbol_H-M 'P -1 '
_cod_original_formula_sum 'C64 H84 N4 O4 Zn1'
_cod_database_code 7017014

loop_
_symmetry_equiv_pos_as_xyz
x,y,z
-x,-y,-z

loop_
_atom_site_label
_atom_site_type_symbol
_atom_site_fract_x
_atom_site_fract_y
_atom_site_fract_z
_atom_site_U_iso_or_equiv
_atom_site_occupancy
_atom_site_adp_type
_atom_site_refinement_flags_posn
O1 O 0.4814(2) -0.13589(14) 0.44429(14) 0.0434 1.0000 Uani .
O2 O 0.8050(2) -0.43190(14) 0.65059(15) 0.0452 1.0000 Uani .
N1 N 0.3251(2) 0.00897(14) 1.11600(14) 0.0259 1.0000 Uani .
N2 N 0.3770(2) -0.08952(14) 0.93652(14) 0.0265 1.0000 Uani .
C1 C 0.1873(3) -0.03976(17) 1.12847(17) 0.0274 1.0000 Uani .
C2 C 0.1428(3) -0.09559(17) 1.06227(17) 0.0288 1.0000 Uani .
C3 C 0.2283(3) -0.11952(17) 0.97578(17) 0.0278 1.0000 Uani .
C4 C 0.1745(3) -0.18395(18) 0.91565(18) 0.0300 1.0000 Uani .
C5 C 0.2933(3) -0.19621(18) 0.84121(19) 0.0325 1.0000 Uani .
C6 C 0.4204(3) -0.13413(17) 0.85332(17) 0.0280 1.0000 Uani .
C7 C 0.5636(3) -0.11952(17) 0.79004(17) 0.0281 1.0000 Uani .
C8 C 0.6812(3) -0.05804(17) 0.80308(17) 0.0267 1.0000 Uani .
C9 C 0.8277(3) -0.03660(18) 0.73651(18) 0.0304 1.0000 Uani .
C10 C 0.9077(3) 0.02363(17) 0.78029(17) 0.0291 1.0000 Uani .
C11 C 0.5930(3) -0.17599(17) 0.70453(17) 0.0290 1.0000 Uani .
C12 C 0.6899(3) -0.27825(18) 0.72120(18) 0.0328 1.0000 Uani .
C13 C 0.7150(3) -0.33188(18) 0.64311(19) 0.0325 1.0000 Uani .
C14 C 0.6489(3) -0.28720(19) 0.54860(18) 0.0333 1.0000 Uani .
C15 C 0.5550(3) -0.18669(19) 0.53319(18) 0.0321 1.0000 Uani .
C16 C 0.5276(3) -0.13118(18) 0.61133(18) 0.0324 1.0000 Uani .
C17 C 0.5018(3) -0.1899(2) 0.3626(2) 0.0447 1.0000 Uani .
C18 C 0.8754(4) -0.4815(2) 0.7454(2) 0.0523 1.0000 Uani .
C19 C 0.8842(3) -0.0681(2) 0.6378(2) 0.0403 1.0000 Uani .
C20 C 0.2832(4) -0.2617(3) 0.7652(2) 0.0536 1.0000 Uani .
C21 C 0.0169(3) -0.22964(19) 0.93715(18) 0.0327 1.0000 Uani .
C22 C 0.0293(3) -0.3325(2) 1.0180(2) 0.0434 1.0000 Uani .
C23 C -0.1303(4) -0.3808(2) 1.0359(2) 0.0495 1.0000 Uani .
C24 C -0.2698(4) -0.3181(3) 1.0850(3) 0.0631 1.0000 Uani .
C25 C -0.4282(5) -0.3671(3) 1.1019(3) 0.0685 1.0000 Uani .
C26 C -0.5483(7) -0.3242(5) 1.1718(5) 0.1036 1.0000 Uani .
C27 C 1.0589(3) 0.0743(2) 0.74294(19) 0.0350 1.0000 Uani .
C28 C 1.0131(3) 0.1946(2) 0.6950(2) 0.0376 1.0000 Uani .
C29 C 0.9458(3) 0.2168(2) 0.59035(19) 0.0381 1.0000 Uani .
C30 C 0.8803(3) 0.3341(2) 0.5484(2) 0.0413 1.0000 Uani .
C31 C 0.8110(4) 0.3544(2) 0.4446(2) 0.0473 1.0000 Uani .
C32 C 0.7337(5) 0.4699(3) 0.4048(3) 0.0639 1.0000 Uani .
Zn1 Zn 0.5000 0.0000 1.0000 0.0245 1.0000 Uani S
H21 H 0.0388 -0.1219 1.0789 0.0420 1.0000 Uiso .
H121 H 0.7372 -0.3101 0.7869 0.0500 1.0000 Uiso .
H141 H 0.6696 -0.3266 0.4956 0.0510 1.0000 Uiso .
H161 H 0.4625 -0.0612 0.5996 0.0500 1.0000 Uiso .
H171 H 0.4426 -0.1452 0.3033 0.0835 1.0000 Uiso .
H172 H 0.6190 -0.2054 0.3418 0.0839 1.0000 Uiso .
H173 H 0.4594 -0.2584 0.3821 0.0838 1.0000 Uiso .
H181 H 0.9323 -0.5522 0.7409 0.0908 1.0000 Uiso .
H182 H 0.9534 -0.4396 0.7610 0.0907 1.0000 Uiso .
H183 H 0.7888 -0.4889 0.7988 0.0904 1.0000 Uiso .
H191 H 0.9894 -0.0437 0.6121 0.0798 1.0000 Uiso .
H192 H 0.9001 -0.1445 0.6430 0.0797 1.0000 Uiso .
H193 H 0.8036 -0.0357 0.5853 0.0800 1.0000 Uiso .
H201 H 0.3830 -0.3122 0.7594 0.1127 1.0000 Uiso .
H202 H 0.1898 -0.2993 0.7815 0.1125 1.0000 Uiso .
H203 H 0.2682 -0.2165 0.6975 0.1128 1.0000 Uiso .
H211 H -0.0719 -0.1756 0.9582 0.0509 1.0000 Uiso .
H212 H -0.0157 -0.2432 0.8715 0.0509 1.0000 Uiso .
H221 H 0.0594 -0.3179 1.0830 0.0649 1.0000 Uiso .
H222 H 0.1223 -0.3851 0.9958 0.0651 1.0000 Uiso .
H231 H -0.1086 -0.4531 1.0816 0.0715 1.0000 Uiso .
H232 H -0.1651 -0.3888 0.9690 0.0713 1.0000 Uiso .
H241 H -0.2397 -0.3106 1.1513 0.1014 1.0000 Uiso .
H242 H -0.2972 -0.2441 1.0424 0.1013 1.0000 Uiso .
H251 H -0.3930 -0.4426 1.1343 0.1046 1.0000 Uiso .
H252 H -0.4794 -0.3811 1.0357 0.1020 1.0000 Uiso .
H261 H -0.6574 -0.3511 1.1759 0.2065 1.0000 Uiso .
H262 H -0.5002 -0.3442 1.2396 0.2064 1.0000 Uiso .
H263 H -0.5653 -0.2439 1.1492 0.2067 1.0000 Uiso .
H271 H 1.1299 0.0641 0.8027 0.0525 1.0000 Uiso .
H272 H 1.1236 0.0385 0.6910 0.0529 1.0000 Uiso .
H281 H 1.1115 0.2301 0.6886 0.0584 1.0000 Uiso .
H282 H 0.9267 0.2287 0.7411 0.0576 1.0000 Uiso .
H291 H 1.0360 0.1911 0.5429 0.0591 1.0000 Uiso .
H292 H 0.8558 0.1750 0.5928 0.0588 1.0000 Uiso .
H301 H 0.9714 0.3766 0.5432 0.0632 1.0000 Uiso .
H302 H 0.7921 0.3601 0.5967 0.0631 1.0000 Uiso .
H311 H 0.9025 0.3342 0.3951 0.0710 1.0000 Uiso .
H312 H 0.7269 0.3070 0.4482 0.0709 1.0000 Uiso .
H321 H 0.6920 0.4786 0.3363 0.1149 1.0000 Uiso .
H322 H 0.8156 0.5173 0.3999 0.1150 1.0000 Uiso .
H323 H 0.6405 0.4911 0.4501 0.1151 1.0000 Uiso .

loop_
_atom_site_aniso_label
_atom_site_aniso_U_11
_atom_site_aniso_U_22
_atom_site_aniso_U_33
_atom_site_aniso_U_23
_atom_site_aniso_U_13
_atom_site_aniso_U_12
O1 0.0588(11) 0.0390(10) 0.0316(9) -0.0105(7) -0.0127(8) 0.0033(8)
O2 0.0585(12) 0.0304(9) 0.0447(11) -0.0135(8) -0.0111(9) 0.0093(8)
N1 0.0258(9) 0.0245(9) 0.0286(9) -0.0072(7) 0.0000(7) -0.0054(7)
N2 0.0295(9) 0.0262(9) 0.0257(9) -0.0079(7) -0.0010(7) -0.0068(7)
C1 0.0256(11) 0.0267(10) 0.0295(11) -0.0069(9) -0.0017(8) -0.0023(8)
C2 0.0269(11) 0.0276(11) 0.0324(12) -0.0056(9) -0.0015(9) -0.0067(9)
C3 0.0288(11) 0.0247(10) 0.0306(11) -0.0058(9) -0.0045(9) -0.0054(8)
C4 0.0327(12) 0.0269(11) 0.0319(11) -0.0054(9) -0.0076(9) -0.0073(9)
C5 0.0367(12) 0.0306(11) 0.0341(12) -0.0111(10) -0.0030(9) -0.0099(9)
C6 0.0298(11) 0.0264(11) 0.0298(11) -0.0090(9) -0.0022(9) -0.0058(9)
C7 0.0315(11) 0.0252(10) 0.0284(11) -0.0077(9) -0.0033(9) -0.0031(9)
C8 0.0287(11) 0.0239(10) 0.0281(11) -0.0071(9) -0.0031(9) -0.0033(8)
C9 0.0304(11) 0.0285(11) 0.0323(12) -0.0086(9) 0.0020(9) -0.0038(9)
C10 0.0287(11) 0.0261(11) 0.0316(12) -0.0062(9) 0.0014(9) -0.0037(8)
C11 0.0330(11) 0.0278(11) 0.0291(11) -0.0098(9) 0.0007(9) -0.0090(9)
C12 0.0364(12) 0.0314(12) 0.0307(12) -0.0059(9) -0.0055(9) -0.0050(9)
C13 0.0356(12) 0.0265(11) 0.0363(12) -0.0108(9) -0.0002(10) -0.0029(9)
C14 0.0379(12) 0.0341(12) 0.0313(12) -0.0135(10) 0.0007(9) -0.0076(10)
C15 0.0361(12) 0.0330(12) 0.0277(11) -0.0071(9) -0.0022(9) -0.0055(9)
C16 0.0375(12) 0.0268(11) 0.0330(12) -0.0090(9) -0.0026(10) -0.0014(9)
C17 0.0471(15) 0.0574(17) 0.0309(13) -0.0160(12) -0.0059(11) -0.0011(12)
C18 0.0683(19) 0.0371(14) 0.0446(16) -0.0074(12) -0.0078(13) 0.0101(13)
C19 0.0425(14) 0.0445(14) 0.0384(14) -0.0187(11) 0.0086(11) -0.0111(11)
C20 0.0511(16) 0.0692(19) 0.0592(18) -0.0391(16) 0.0124(13) -0.0336(15)
C21 0.0334(12) 0.0329(12) 0.0350(12) -0.0078(10) -0.0065(9) -0.0111(9)
C22 0.0405(14) 0.0349(13) 0.0534(16) 0.0006(11) -0.0119(12) -0.0118(11)
C23 0.0475(16) 0.0437(15) 0.0567(17) 0.0019(13) -0.0095(13) -0.0193(12)
C24 0.0554(19) 0.078(2) 0.064(2) -0.0248(18) 0.0090(16) -0.0273(17)
C25 0.057(2) 0.081(2) 0.068(2) -0.0097(19) 0.0065(16) -0.0260(18)
C26 0.085(3) 0.116(4) 0.110(4) -0.022(3) -0.008(3) -0.017(3)
C27 0.0293(11) 0.0399(13) 0.0372(13) -0.0122(10) 0.0053(9) -0.0080(10)
C28 0.0374(13) 0.0391(13) 0.0402(13) -0.0118(11) 0.0042(10) -0.0151(10)
C29 0.0415(13) 0.0398(13) 0.0365(13) -0.0124(11) 0.0043(10) -0.0131(11)
C30 0.0512(15) 0.0375(13) 0.0400(14) -0.0134(11) 0.0010(11) -0.0147(11)
C31 0.0599(17) 0.0425(15) 0.0427(15) -0.0103(12) -0.0059(13) -0.0139(12)
C32 0.079(2) 0.0531(18) 0.057(2) -0.0082(15) -0.0161(17) -0.0025(16)
Zn1 0.0251(2) 0.0237(2) 0.0265(2) -0.00798(14) -0.00159(13) -0.00528(13)

loop_
_atom_type_symbol
_atom_type_scat_dispersion_real
_atom_type_scat_dispersion_imag
_atom_type_scat_Cromer_Mann_a1
_atom_type_scat_Cromer_Mann_b1
_atom_type_scat_Cromer_Mann_a2
_atom_type_scat_Cromer_Mann_b2
_atom_type_scat_Cromer_Mann_a3
_atom_type_scat_Cromer_Mann_b3
_atom_type_scat_Cromer_Mann_a4
_atom_type_scat_Cromer_Mann_b4
_atom_type_scat_Cromer_Mann_c
_atom_type_scat_source
C 0.0033 0.0016 2.3100 20.8439 1.0200 10.2075 1.5886 0.5687 0.8650 51.6512 0.2156 'International Tables Vol C 4.2.6.8 and 6.1.1.4'
H 0.0000 0.0000 0.4930 10.5109 0.3229 26.1257 0.1402 3.1424 0.0408 57.7998 0.0030 'International Tables Vol C 4.2.6.8 and 6.1.1.4'
N 0.0061 0.0033 12.2126 0.0057 3.1322 9.8933 2.0125 28.9975 1.1663 0.5826 -11.5290 'International Tables Vol C 4.2.6.8 and 6.1.1.4'
O 0.0106 0.0060 3.0485 13.2771 2.2868 5.7011 1.5463 0.3239 0.8670 32.9089 0.2508 'International Tables Vol C 4.2.6.8 and 6.1.1.4'
Zn 0.2839 1.4301 14.0743 3.2655 7.0318 0.2333 5.1652 10.3163 2.4100 58.7097 1.3041 'International Tables Vol C 4.2.6.8 and 6.1.1.4'

loop_
_geom_angle_atom_site_label_1
_geom_angle_site_symmetry_1
_geom_angle_atom_site_label_2
_geom_angle_atom_site_label_3
_geom_angle_site_symmetry_3
_geom_angle
_geom_angle_publ_flag
C15 . O1 C17 . 118.01(19) yes
C13 . O2 C18 . 116.7(2) yes
C8 2_657 N1 C1 . 106.08(17) yes
C8 2_657 N1 Zn1 . 130.14(14) yes
C1 . N1 Zn1 . 123.75(15) yes
C3 . N2 C6 . 106.65(18) yes
C3 . N2 Zn1 . 123.30(15) yes
C6 . N2 Zn1 . 130.02(15) yes
C10 2_657 C1 N1 . 110.83(19) yes
C10 2_657 C1 C2 . 123.9(2) yes
N1 . C1 C2 . 125.2(2) yes
C1 . C2 C3 . 128.4(2) yes
C1 . C2 H21 . 115.9 no
C3 . C2 H21 . 115.6 no
C2 . C3 N2 . 126.1(2) yes
C2 . C3 C4 . 123.7(2) yes
N2 . C3 C4 . 110.2(2) yes
C3 . C4 C5 . 107.4(2) yes
C3 . C4 C21 . 124.1(2) yes
C5 . C4 C21 . 128.5(2) yes
C4 . C5 C6 . 106.5(2) yes
C4 . C5 C20 . 122.9(2) yes
C6 . C5 C20 . 130.6(2) yes
C5 . C6 N2 . 109.18(19) yes
C5 . C6 C7 . 126.6(2) yes
N2 . C6 C7 . 124.2(2) yes
C6 . C7 C8 . 125.0(2) yes
C6 . C7 C11 . 116.89(19) yes
C8 . C7 C11 . 118.1(2) yes
C7 . C8 N1 2_657 123.5(2) yes
C7 . C8 C9 . 126.9(2) yes
N1 2_657 C8 C9 . 109.60(18) yes
C8 . C9 C10 . 106.4(2) yes
C8 . C9 C19 . 129.8(2) yes
C10 . C9 C19 . 123.8(2) yes
C1 2_657 C10 C9 . 107.1(2) yes
C1 2_657 C10 C27 . 122.8(2) yes
C9 . C10 C27 . 130.0(2) yes
C7 . C11 C12 . 118.6(2) yes
C7 . C11 C16 . 121.5(2) yes
C12 . C11 C16 . 119.9(2) yes
C11 . C12 C13 . 118.9(2) yes
C11 . C12 H121 . 120.2 no
C13 . C12 H121 . 120.8 no
C12 . C13 O2 . 124.2(2) yes
C12 . C13 C14 . 121.6(2) yes
O2 . C13 C14 . 114.2(2) yes
C13 . C14 C15 . 118.9(2) yes
C13 . C14 H141 . 119.4 no
C15 . C14 H141 . 121.7 no
C14 . C15 O1 . 124.0(2) yes
C14 . C15 C16 . 120.5(2) yes
O1 . C15 C16 . 115.5(2) yes
C15 . C16 C11 . 120.3(2) yes
C15 . C16 H161 . 119.7 no
C11 . C16 H161 . 120.1 no
O1 . C17 H171 . 110.1 no
O1 . C17 H172 . 110.7 no
H171 . C17 H172 . 108.2 no
O1 . C17 H173 . 111.7 no
H171 . C17 H173 . 108.5 no
H172 . C17 H173 . 107.5 no
O2 . C18 H181 . 108.1 no
O2 . C18 H182 . 110.3 no
H181 . C18 H182 . 109.9 no
O2 . C18 H183 . 109.8 no
H181 . C18 H183 . 108.6 no
H182 . C18 H183 . 110.1 no
C9 . C19 H191 . 110.8 no
C9 . C19 H192 . 113.3 no
H191 . C19 H192 . 107.4 no
C9 . C19 H193 . 111.0 no
H191 . C19 H193 . 107.2 no
H192 . C19 H193 . 106.8 no
C5 . C20 H201 . 113.0 no
C5 . C20 H202 . 110.9 no
H201 . C20 H202 . 109.4 no
C5 . C20 H203 . 110.5 no
H201 . C20 H203 . 105.7 no
H202 . C20 H203 . 107.0 no
C4 . C21 C22 . 113.93(19) yes
C4 . C21 H211 . 109.0 no
C22 . C21 H211 . 109.5 no
C4 . C21 H212 . 107.9 no
C22 . C21 H212 . 109.0 no
H211 . C21 H212 . 107.3 no
C21 . C22 C23 . 113.4(2) yes
C21 . C22 H221 . 108.3 no
C23 . C22 H221 . 109.6 no
C21 . C22 H222 . 107.9 no
C23 . C22 H222 . 109.6 no
H221 . C22 H222 . 107.9 no
C22 . C23 C24 . 114.4(3) yes
C22 . C23 H231 . 109.1 no
C24 . C23 H231 . 106.9 no
C22 . C23 H232 . 109.0 no
C24 . C23 H232 . 109.1 no
H231 . C23 H232 . 108.1 no
C23 . C24 C25 . 113.7(3) yes
C23 . C24 H241 . 110.7 no
C25 . C24 H241 . 107.6 no
C23 . C24 H242 . 110.6 no
C25 . C24 H242 . 107.3 no
H241 . C24 H242 . 106.6 no
C24 . C25 C26 . 114.0(4) yes
C24 . C25 H251 . 104.9 no
C26 . C25 H251 . 106.4 no
C24 . C25 H252 . 117.4 no
C26 . C25 H252 . 114.7 no
H251 . C25 H252 . 96.6 no
C25 . C26 H261 . 113.0 no
C25 . C26 H262 . 107.4 no
H261 . C26 H262 . 109.9 no
C25 . C26 H263 . 107.9 no
H261 . C26 H263 . 110.2 no
H262 . C26 H263 . 108.2 no
C10 . C27 C28 . 111.67(19) yes
C10 . C27 H271 . 108.0 no
C28 . C27 H271 . 109.8 no
C10 . C27 H272 . 110.2 no
C28 . C27 H272 . 108.8 no
H271 . C27 H272 . 108.3 no
C27 . C28 C29 . 113.4(2) yes
C27 . C28 H281 . 110.2 no
C29 . C28 H281 . 107.4 no
C27 . C28 H282 . 109.3 no
C29 . C28 H282 . 108.4 no
H281 . C28 H282 . 108.1 no
C28 . C29 C30 . 113.6(2) yes
C28 . C29 H291 . 108.3 no
C30 . C29 H291 . 109.6 no
C28 . C29 H292 . 109.1 no
C30 . C29 H292 . 108.8 no
H291 . C29 H292 . 107.3 no
C29 . C30 C31 . 112.9(2) yes
C29 . C30 H301 . 109.4 no
C31 . C30 H301 . 108.2 no
C29 . C30 H302 . 109.5 no
C31 . C30 H302 . 109.0 no
H301 . C30 H302 . 107.7 no
C30 . C31 C32 . 113.6(2) yes
C30 . C31 H311 . 108.7 no
C32 . C31 H311 . 108.7 no
C30 . C31 H312 . 108.3 no
C32 . C31 H312 . 109.7 no
H311 . C31 H312 . 107.7 no
C31 . C32 H321 . 109.9 no
C31 . C32 H322 . 110.5 no
H321 . C32 H322 . 108.6 no
C31 . C32 H323 . 110.5 no
H321 . C32 H323 . 108.3 no
H322 . C32 H323 . 109.0 no
N1 . Zn1 N1 2_657 179.994 yes
N1 . Zn1 N2 . 93.10(7) yes
N1 2_657 Zn1 N2 . 86.90(7) yes
N1 . Zn1 N2 2_657 86.90(7) yes
N1 2_657 Zn1 N2 2_657 93.10(7) yes
N2 . Zn1 N2 2_657 179.994 yes

loop_
_geom_bond_atom_site_label_1
_geom_bond_atom_site_label_2
_geom_bond_site_symmetry_2
_geom_bond_distance
_geom_bond_publ_flag
O1 C15 . 1.367(3) yes
O1 C17 . 1.427(3) yes
O2 C13 . 1.374(3) yes
O2 C18 . 1.419(4) yes
N1 C8 2_657 1.384(3) yes
N1 C1 . 1.377(3) yes
N1 Zn1 . 2.0487(18) yes
N2 C3 . 1.379(3) yes
N2 C6 . 1.377(3) yes
N2 Zn1 . 2.0396(18) yes
C1 C10 2_657 1.442(3) yes
C1 C2 . 1.386(3) yes
C2 C3 . 1.384(3) yes
C2 H21 . 0.969 no
C3 C4 . 1.440(3) yes
C4 C5 . 1.361(3) yes
C4 C21 . 1.502(3) yes
C5 C6 . 1.473(3) yes
C5 C20 . 1.498(3) yes
C6 C7 . 1.412(3) yes
C7 C8 . 1.409(3) yes
C7 C11 . 1.492(3) yes
C8 C9 . 1.472(3) yes
C9 C10 . 1.367(3) yes
C9 C19 . 1.500(3) yes
C10 C27 . 1.509(3) yes
C11 C12 . 1.414(3) yes
C11 C16 . 1.373(3) yes
C12 C13 . 1.380(3) yes
C12 H121 . 0.972 no
C13 C14 . 1.390(4) yes
C14 C15 . 1.385(3) yes
C14 H141 . 0.963 no
C15 C16 . 1.397(3) yes
C16 H161 . 0.964 no
C17 H171 . 0.986 no
C17 H172 . 0.983 no
C17 H173 . 0.990 no
C18 H181 . 0.975 no
C18 H182 . 0.978 no
C18 H183 . 0.972 no
C19 H191 . 0.985 no
C19 H192 . 0.973 no
C19 H193 . 0.983 no
C20 H201 . 0.972 no
C20 H202 . 0.968 no
C20 H203 . 0.972 no
C21 C22 . 1.520(3) yes
C21 H211 . 0.997 no
C21 H212 . 1.011 no
C22 C23 . 1.534(4) yes
C22 H221 . 1.001 no
C22 H222 . 1.012 no
C23 C24 . 1.494(5) yes
C23 H231 . 0.999 no
C23 H232 . 1.005 no
C24 C25 . 1.530(5) yes
C24 H241 . 0.981 no
C24 H242 . 1.004 no
C25 C26 . 1.443(7) yes
C25 H251 . 0.987 no
C25 H252 . 1.085 no
C26 H261 . 1.015 no
C26 H262 . 0.991 no
C26 H263 . 1.013 no
C27 C28 . 1.551(4) yes
C27 H271 . 1.007 no
C27 H272 . 0.999 no
C28 C29 . 1.510(4) yes
C28 H281 . 0.991 no
C28 H282 . 1.019 no
C29 C30 . 1.526(4) yes
C29 H291 . 1.005 no
C29 H292 . 0.990 no
C30 C31 . 1.510(4) yes
C30 H301 . 0.998 no
C30 H302 . 1.003 no
C31 C32 . 1.525(4) yes
C31 H311 . 1.007 no
C31 H312 . 0.999 no
C32 H321 . 0.990 no
C32 H322 . 0.982 no
C32 H323 . 0.984 no
